data_4337961
loop_
_publ_author_name
'Hering, Christian'
'Hertrich, Maximilian'
'Schulz, Axel'
'Villinger, Alexander'

_publ_section_title
;
 Azidophosphenium Cations: Versatile Reagents in Inorganic Synthesis.
;
_journal_issue 7
_journal_name_full 'Inorganic chemistry'
_journal_page_first 3880
_journal_paper_doi 10.1021/ic500332s
_journal_volume 53
_journal_year 2014
_chemical_formula_moiety 'C12 H32 Si2 N3 P2 Cl2, Ga Cl4'
_chemical_formula_sum 'C12 H32 Cl6 Ga N3 P2 Si2'
_chemical_formula_weight 618.95
_chemical_name_systematic
;
 ?
;
_space_group_IT_number 14
_symmetry_cell_setting monoclinic
_symmetry_Int_Tables_number 14
_symmetry_space_group_name_Hall '-P 2yn'
_symmetry_space_group_name_H-M 'P 1 21/n 1'
_atom_sites_solution_hydrogens geom
_atom_sites_solution_primary direct
_atom_sites_solution_secondary difmap
_audit_creation_method SHELXL-97
_cell_angle_alpha 90.00
_cell_angle_beta 95.938(3)
_cell_angle_gamma 90.00
_cell_formula_units_Z 4
_cell_length_a 9.0800(7)
_cell_length_b 26.0437(18)
_cell_length_c 12.1092(9)
_cell_measurement_reflns_used 3386
_cell_measurement_temperature 173(2)
_cell_measurement_theta_max 44.858
_cell_measurement_theta_min 4.605
_cell_volume 2848.2(4)
_computing_cell_refinement 'Bruker Apex V7.51A'
_computing_data_collection 'Bruker Apex V7.51A'
_computing_data_reduction 'Bruker SAINT'
_computing_molecular_graphics 'ORTEP-3v2.01 (Farrugia, 1997)'
_computing_publication_material SHELXL-97
_computing_structure_refinement 'SHELXL-97 (Sheldrick, 1997)'
_computing_structure_solution 'SHELXS-97 (Sheldrick, 1997)'
_diffrn_ambient_temperature 173(2)
_diffrn_measured_fraction_theta_full 0.995
_diffrn_measured_fraction_theta_max 0.995
_diffrn_measurement_device_type 'Bruker Apex Kappa II-CCD-diffractometer'
_diffrn_measurement_method 'phi and omega scans'
_diffrn_radiation_monochromator graphite
_diffrn_radiation_source 'sealed tube'
_diffrn_radiation_type MoK\a
_diffrn_radiation_wavelength 0.71073
_diffrn_reflns_av_R_equivalents 0.0723
_diffrn_reflns_av_sigmaI/netI 0.0858
_diffrn_reflns_limit_h_max 10
_diffrn_reflns_limit_h_min -10
_diffrn_reflns_limit_k_max 29
_diffrn_reflns_limit_k_min -26
_diffrn_reflns_limit_l_max 13
_diffrn_reflns_limit_l_min -13
_diffrn_reflns_number 24162
_diffrn_reflns_theta_full 24.07
_diffrn_reflns_theta_max 24.07
_diffrn_reflns_theta_min 2.30
_exptl_absorpt_coefficient_mu 1.731
_exptl_absorpt_correction_T_max 0.9340
_exptl_absorpt_correction_T_min 0.6916
_exptl_absorpt_correction_type multi-scan
_exptl_absorpt_process_details '(SADABS; Sheldrick, 2004)'
_exptl_crystal_colour colourless
_exptl_crystal_density_diffrn 1.443
_exptl_crystal_density_method 'not measured'
_exptl_crystal_description plate
_exptl_crystal_F_000 1264
_exptl_crystal_size_max 0.23
_exptl_crystal_size_mid 0.15
_exptl_crystal_size_min 0.04
_refine_diff_density_max 0.516
_refine_diff_density_min -0.408
_refine_diff_density_rms 0.083
_refine_ls_extinction_method none
_refine_ls_goodness_of_fit_ref 1.013
_refine_ls_hydrogen_treatment constr
_refine_ls_matrix_type full
_refine_ls_number_parameters 276
_refine_ls_number_reflns 4488
_refine_ls_number_restraints 29
_refine_ls_restrained_S_all 1.012
_refine_ls_R_factor_all 0.1030
_refine_ls_R_factor_gt 0.0498
_refine_ls_shift/su_max 0.001
_refine_ls_shift/su_mean 0.000
_refine_ls_structure_factor_coef Fsqd
_refine_ls_weighting_details 'calc w=1/[\s^2^(Fo^2^)+(0.0376P)^2^+2.7736P] where P=(Fo^2^+2Fc^2^)/3'
_refine_ls_weighting_scheme calc
_refine_ls_wR_factor_gt 0.0898
_refine_ls_wR_factor_ref 0.1050
_reflns_number_gt 2855
_reflns_number_total 4488
_reflns_threshold_expression >2\s(I)
_cod_data_source_file ic500332s_si_001.cif
_cod_data_source_block ch318_[iPr2NPNP(Cl)2N(SiMe3)2][GaCl4]_8
_cod_depositor_comments 'Adding full bibliography for 4337958--4337967.cif.'
_cod_original_sg_symbol_H-M 'P 21/n'
_cod_database_code 4337961

loop_
_symmetry_equiv_pos_as_xyz
'x, y, z'
'-x+1/2, y+1/2, -z+1/2'
'-x, -y, -z'
'x-1/2, -y-1/2, z-1/2'

loop_
_atom_site_label
_atom_site_type_symbol
_atom_site_fract_x
_atom_site_fract_y
_atom_site_fract_z
_atom_site_U_iso_or_equiv
_atom_site_adp_type
_atom_site_occupancy
_atom_site_symmetry_multiplicity
_atom_site_calc_flag
_atom_site_refinement_flags
_atom_site_disorder_assembly
_atom_site_disorder_group
P1 P 0.28329(16) 0.30322(5) 0.78359(11) 0.0393(4) Uani 1 1 d . A .
N1 N 0.1422(4) 0.27941(15) 0.7092(3) 0.0319(10) Uani 1 1 d . . .
N2 N 0.3291(4) 0.35251(15) 0.7165(3) 0.0379(11) Uani 1 1 d . . .
C1 C 0.0642(6) 0.2353(2) 0.7563(4) 0.0422(14) Uani 1 1 d . . .
H1 H -0.0173 0.2249 0.6987 0.051 Uiso 1 1 calc R . .
C2 C 0.1637(7) 0.1892(2) 0.7766(5) 0.0675(19) Uani 1 1 d . . .
H2A H 0.2172 0.1832 0.7115 0.101 Uiso 1 1 calc R . .
H2B H 0.1037 0.1589 0.7897 0.101 Uiso 1 1 calc R . .
H2C H 0.2348 0.1954 0.8418 0.101 Uiso 1 1 calc R . .
C3 C -0.0085(8) 0.2511(3) 0.8579(5) 0.084(2) Uani 1 1 d . . .
H3A H 0.0677 0.2571 0.9199 0.125 Uiso 1 1 calc R . .
H3B H -0.0752 0.2238 0.8777 0.125 Uiso 1 1 calc R . .
H3C H -0.0653 0.2827 0.8418 0.125 Uiso 1 1 calc R . .
C4 C 0.0878(6) 0.2962(2) 0.5934(4) 0.0380(13) Uani 1 1 d . . .
H4 H 0.1524 0.3253 0.5742 0.046 Uiso 1 1 calc R . .
C5 C 0.1068(6) 0.2536(2) 0.5112(4) 0.0534(16) Uani 1 1 d . . .
H5A H 0.2082 0.2402 0.5231 0.080 Uiso 1 1 calc R . .
H5B H 0.0881 0.2670 0.4354 0.080 Uiso 1 1 calc R . .
H5C H 0.0366 0.2259 0.5219 0.080 Uiso 1 1 calc R . .
C6 C -0.0695(6) 0.3170(2) 0.5887(5) 0.0629(18) Uani 1 1 d . . .
H6A H -0.1379 0.2887 0.5995 0.094 Uiso 1 1 calc R . .
H6B H -0.0968 0.3330 0.5162 0.094 Uiso 1 1 calc R . .
H6C H -0.0750 0.3426 0.6474 0.094 Uiso 1 1 calc R . .
P2A P 0.4729(2) 0.38479(8) 0.72035(16) 0.0322(5) Uani 0.884(4) 1 d PD A 1
Cl1A Cl 0.6255(2) 0.36301(8) 0.84183(18) 0.0539(6) Uani 0.884(4) 1 d PD A 1
Cl2A Cl 0.5684(2) 0.36877(8) 0.58184(19) 0.0560(6) Uani 0.884(4) 1 d PD A 1
N3A N 0.4459(5) 0.44483(16) 0.7291(4) 0.0305(12) Uani 0.884(4) 1 d PD A 1
Si1A Si 0.2566(3) 0.46680(12) 0.7343(2) 0.0444(7) Uani 0.884(4) 1 d PD A 1
Si2A Si 0.5989(3) 0.49034(9) 0.73770(18) 0.0446(6) Uani 0.884(4) 1 d PD A 1
C7A C 0.2559(10) 0.5348(3) 0.7765(8) 0.107(4) Uani 0.884(4) 1 d PD A 1
H7A1 H 0.3071 0.5384 0.8514 0.160 Uiso 0.884(4) 1 calc PR A 1
H7A2 H 0.1534 0.5467 0.7762 0.160 Uiso 0.884(4) 1 calc PR A 1
H7A3 H 0.3066 0.5554 0.7244 0.160 Uiso 0.884(4) 1 calc PR A 1
C8A C 0.1620(9) 0.4590(4) 0.5938(6) 0.074(3) Uani 0.884(4) 1 d PD A 1
H8A1 H 0.2155 0.4782 0.5409 0.111 Uiso 0.884(4) 1 calc PR A 1
H8A2 H 0.0606 0.4721 0.5917 0.111 Uiso 0.884(4) 1 calc PR A 1
H8A3 H 0.1594 0.4225 0.5737 0.111 Uiso 0.884(4) 1 calc PR A 1
C9A C 0.1628(7) 0.4324(3) 0.8400(5) 0.052(2) Uani 0.884(4) 1 d PD A 1
H9A1 H 0.2166 0.4381 0.9134 0.079 Uiso 0.884(4) 1 calc PR A 1
H9A2 H 0.1607 0.3956 0.8234 0.079 Uiso 0.884(4) 1 calc PR A 1
H9A3 H 0.0613 0.4452 0.8396 0.079 Uiso 0.884(4) 1 calc PR A 1
C10A C 0.6351(10) 0.5099(3) 0.8844(5) 0.086(3) Uani 0.884(4) 1 d PD A 1
H10A H 0.6616 0.4796 0.9303 0.129 Uiso 0.884(4) 1 calc PR A 1
H10B H 0.5460 0.5258 0.9085 0.129 Uiso 0.884(4) 1 calc PR A 1
H10C H 0.7169 0.5346 0.8924 0.129 Uiso 0.884(4) 1 calc PR A 1
C11A C 0.7738(7) 0.4628(3) 0.6950(7) 0.075(2) Uani 0.884(4) 1 d PD A 1
H11A H 0.7582 0.4523 0.6170 0.113 Uiso 0.884(4) 1 calc PR A 1
H11B H 0.8028 0.4329 0.7414 0.113 Uiso 0.884(4) 1 calc PR A 1
H11C H 0.8522 0.4888 0.7042 0.113 Uiso 0.884(4) 1 calc PR A 1
C12A C 0.5453(10) 0.5433(3) 0.6410(6) 0.059(2) Uani 0.884(4) 1 d PD A 1
H12A H 0.5274 0.5298 0.5653 0.088 Uiso 0.884(4) 1 calc PR A 1
H12B H 0.6251 0.5687 0.6445 0.088 Uiso 0.884(4) 1 calc PR A 1
H12C H 0.4547 0.5595 0.6618 0.088 Uiso 0.884(4) 1 calc PR A 1
P2B P 0.450(2) 0.3963(7) 0.7458(13) 0.0322(5) Uani 0.116(4) 1 d PD A 2
Cl1B Cl 0.5791(18) 0.3802(7) 0.8858(13) 0.0539(6) Uani 0.116(4) 1 d PD A 2
Cl2B Cl 0.5846(19) 0.3815(7) 0.6302(14) 0.0560(6) Uani 0.116(4) 1 d PD A 2
N3B N 0.413(2) 0.4552(8) 0.736(3) 0.0305(12) Uani 0.116(4) 1 d PD A 2
Si1B Si 0.219(2) 0.4734(10) 0.715(2) 0.0444(7) Uani 0.116(4) 1 d PD A 2
Si2B Si 0.555(2) 0.5035(7) 0.7651(15) 0.0446(6) Uani 0.116(4) 1 d PD A 2
C7B C 0.211(6) 0.5441(12) 0.699(6) 0.107(4) Uani 0.116(4) 1 d PD A 2
H7B1 H 0.2539 0.5603 0.7679 0.160 Uiso 0.116(4) 1 calc PR A 2
H7B2 H 0.1078 0.5549 0.6828 0.160 Uiso 0.116(4) 1 calc PR A 2
H7B3 H 0.2674 0.5544 0.6378 0.160 Uiso 0.116(4) 1 calc PR A 2
C8B C 0.128(6) 0.443(3) 0.591(4) 0.074(3) Uani 0.116(4) 1 d PD A 2
H8B1 H 0.1765 0.4539 0.5261 0.111 Uiso 0.116(4) 1 calc PR A 2
H8B2 H 0.0237 0.4535 0.5812 0.111 Uiso 0.116(4) 1 calc PR A 2
H8B3 H 0.1344 0.4058 0.5988 0.111 Uiso 0.116(4) 1 calc PR A 2
C9B C 0.132(5) 0.461(2) 0.844(3) 0.052(2) Uani 0.116(4) 1 d PD A 2
H9B1 H 0.1906 0.4778 0.9065 0.079 Uiso 0.116(4) 1 calc PR A 2
H9B2 H 0.1293 0.4240 0.8574 0.079 Uiso 0.116(4) 1 calc PR A 2
H9B3 H 0.0315 0.4749 0.8364 0.079 Uiso 0.116(4) 1 calc PR A 2
C10B C 0.508(6) 0.5410(18) 0.884(3) 0.086(3) Uani 0.116(4) 1 d PD A 2
H10D H 0.5125 0.5188 0.9499 0.129 Uiso 0.116(4) 1 calc PR A 2
H10E H 0.4084 0.5552 0.8688 0.129 Uiso 0.116(4) 1 calc PR A 2
H10F H 0.5796 0.5692 0.8982 0.129 Uiso 0.116(4) 1 calc PR A 2
C11B C 0.746(3) 0.4759(17) 0.802(5) 0.075(2) Uani 0.116(4) 1 d PD A 2
H11D H 0.7767 0.4573 0.7375 0.113 Uiso 0.116(4) 1 calc PR A 2
H11E H 0.7444 0.4523 0.8644 0.113 Uiso 0.116(4) 1 calc PR A 2
H11F H 0.8161 0.5038 0.8217 0.113 Uiso 0.116(4) 1 calc PR A 2
C12B C 0.569(7) 0.540(2) 0.636(4) 0.059(2) Uani 0.116(4) 1 d PD A 2
H12D H 0.5832 0.5162 0.5754 0.088 Uiso 0.116(4) 1 calc PR A 2
H12E H 0.6529 0.5637 0.6466 0.088 Uiso 0.116(4) 1 calc PR A 2
H12F H 0.4774 0.5596 0.6173 0.088 Uiso 0.116(4) 1 calc PR A 2
Ga1 Ga 0.58977(6) 0.15821(2) 0.65831(4) 0.03735(19) Uani 1 1 d . . .
Cl4 Cl 0.41837(17) 0.12637(7) 0.54220(12) 0.0664(5) Uani 1 1 d . . .
Cl5 Cl 0.5937(2) 0.12046(7) 0.81742(12) 0.0766(6) Uani 1 1 d . . .
Cl6 Cl 0.80155(17) 0.15009(6) 0.59254(14) 0.0684(5) Uani 1 1 d . . .
Cl3 Cl 0.55083(18) 0.23973(6) 0.68056(12) 0.0625(5) Uani 1 1 d . . .

loop_
_atom_site_aniso_label
_atom_site_aniso_U_11
_atom_site_aniso_U_22
_atom_site_aniso_U_33
_atom_site_aniso_U_23
_atom_site_aniso_U_13
_atom_site_aniso_U_12
P1 0.0406(9) 0.0347(10) 0.0406(8) -0.0023(7) -0.0061(7) -0.0060(8)
N1 0.029(2) 0.027(3) 0.038(2) -0.004(2) 0.0004(19) -0.005(2)
N2 0.034(3) 0.026(3) 0.052(3) 0.003(2) -0.007(2) -0.004(2)
C1 0.042(4) 0.043(4) 0.042(3) -0.005(3) 0.007(3) -0.015(3)
C2 0.061(5) 0.042(4) 0.097(5) 0.017(4) -0.001(4) -0.008(4)
C3 0.113(6) 0.082(5) 0.062(4) -0.016(4) 0.042(4) -0.030(5)
C4 0.034(3) 0.039(4) 0.039(3) 0.004(3) -0.008(2) -0.004(3)
C5 0.059(4) 0.064(4) 0.037(3) -0.005(3) 0.002(3) -0.010(3)
C6 0.049(4) 0.067(5) 0.069(4) 0.010(3) -0.012(3) 0.003(4)
P2A 0.0277(10) 0.0267(13) 0.0407(11) -0.0005(8) -0.0040(8) 0.0036(8)
Cl1A 0.0502(12) 0.0440(13) 0.0611(13) 0.0109(10) -0.0238(10) -0.0037(10)
Cl2A 0.0646(12) 0.0539(14) 0.0516(13) -0.0012(10) 0.0154(11) 0.0122(10)
N3A 0.021(3) 0.023(3) 0.046(3) 0.001(2) -0.005(2) -0.001(2)
Si1A 0.0391(16) 0.0449(14) 0.0504(15) 0.0093(10) 0.0105(12) 0.0159(12)
Si2A 0.0467(14) 0.0376(14) 0.0492(13) -0.0017(9) 0.0032(9) -0.0050(11)
C7A 0.110(8) 0.043(5) 0.179(11) -0.001(6) 0.072(8) 0.023(5)
C8A 0.049(5) 0.117(9) 0.057(4) 0.036(4) 0.007(4) 0.037(5)
C9A 0.051(5) 0.062(6) 0.046(3) 0.003(4) 0.015(3) 0.017(4)
C10A 0.120(8) 0.075(6) 0.059(4) -0.007(4) -0.007(5) -0.037(5)
C11A 0.038(4) 0.069(6) 0.120(7) 0.019(5) 0.010(4) -0.011(4)
C12A 0.057(5) 0.053(4) 0.069(4) 0.010(3) 0.016(3) 0.012(4)
P2B 0.0277(10) 0.0267(13) 0.0407(11) -0.0005(8) -0.0040(8) 0.0036(8)
Cl1B 0.0502(12) 0.0440(13) 0.0611(13) 0.0109(10) -0.0238(10) -0.0037(10)
Cl2B 0.0646(12) 0.0539(14) 0.0516(13) -0.0012(10) 0.0154(11) 0.0122(10)
N3B 0.021(3) 0.023(3) 0.046(3) 0.001(2) -0.005(2) -0.001(2)
Si1B 0.0391(16) 0.0449(14) 0.0504(15) 0.0093(10) 0.0105(12) 0.0159(12)
Si2B 0.0467(14) 0.0376(14) 0.0492(13) -0.0017(9) 0.0032(9) -0.0050(11)
C7B 0.110(8) 0.043(5) 0.179(11) -0.001(6) 0.072(8) 0.023(5)
C8B 0.049(5) 0.117(9) 0.057(4) 0.036(4) 0.007(4) 0.037(5)
C9B 0.051(5) 0.062(6) 0.046(3) 0.003(4) 0.015(3) 0.017(4)
C10B 0.120(8) 0.075(6) 0.059(4) -0.007(4) -0.007(5) -0.037(5)
C11B 0.038(4) 0.069(6) 0.120(7) 0.019(5) 0.010(4) -0.011(4)
C12B 0.057(5) 0.053(4) 0.069(4) 0.010(3) 0.016(3) 0.012(4)
Ga1 0.0386(4) 0.0355(4) 0.0369(3) -0.0015(3) -0.0011(3) 0.0012(3)
Cl4 0.0505(10) 0.0837(13) 0.0615(10) -0.0108(9) -0.0105(8) -0.0107(9)
Cl5 0.1114(15) 0.0693(13) 0.0469(9) 0.0178(8) -0.0020(9) 0.0161(11)
Cl6 0.0462(10) 0.0625(11) 0.0993(12) -0.0317(10) 0.0204(9) -0.0126(9)
Cl3 0.0854(13) 0.0390(10) 0.0643(9) -0.0004(7) 0.0139(9) 0.0138(9)

loop_
_atom_type_symbol
_atom_type_description
_atom_type_scat_dispersion_real
_atom_type_scat_dispersion_imag
_atom_type_scat_source
C C 0.0033 0.0016 'International Tables Vol C Tables 4.2.6.8 and 6.1.1.4'
H H 0.0000 0.0000 'International Tables Vol C Tables 4.2.6.8 and 6.1.1.4'
N N 0.0061 0.0033 'International Tables Vol C Tables 4.2.6.8 and 6.1.1.4'
Si Si 0.0817 0.0704 'International Tables Vol C Tables 4.2.6.8 and 6.1.1.4'
P P 0.1023 0.0942 'International Tables Vol C Tables 4.2.6.8 and 6.1.1.4'
Cl Cl 0.1484 0.1585 'International Tables Vol C Tables 4.2.6.8 and 6.1.1.4'
Ga Ga 0.2307 1.6083 'International Tables Vol C Tables 4.2.6.8 and 6.1.1.4'

loop_
_geom_angle_atom_site_label_1
_geom_angle_atom_site_label_2
_geom_angle_atom_site_label_3
_geom_angle
N2 P1 N1 105.0(2)
C1 N1 C4 117.2(4)
C1 N1 P1 117.6(3)
C4 N1 P1 125.1(3)
P2A N2 P1 133.2(3)
P2A N2 P2B 17.8(6)
P1 N2 P2B 132.1(6)
N1 C1 C2 112.0(4)
N1 C1 C3 111.3(4)
C2 C1 C3 113.0(5)
N1 C1 H1 106.7
C2 C1 H1 106.7
C3 C1 H1 106.7
C1 C2 H2A 109.5
C1 C2 H2B 109.5
H2A C2 H2B 109.5
C1 C2 H2C 109.5
H2A C2 H2C 109.5
H2B C2 H2C 109.5
C1 C3 H3A 109.5
C1 C3 H3B 109.5
H3A C3 H3B 109.5
C1 C3 H3C 109.5
H3A C3 H3C 109.5
H3B C3 H3C 109.5
N1 C4 C5 110.5(4)
N1 C4 C6 110.8(4)
C5 C4 C6 114.0(4)
N1 C4 H4 107.1
C5 C4 H4 107.1
C6 C4 H4 107.1
C4 C5 H5A 109.5
C4 C5 H5B 109.5
H5A C5 H5B 109.5
C4 C5 H5C 109.5
H5A C5 H5C 109.5
H5B C5 H5C 109.5
C4 C6 H6A 109.5
C4 C6 H6B 109.5
H6A C6 H6B 109.5
C4 C6 H6C 109.5
H6A C6 H6C 109.5
H6B C6 H6C 109.5
N2 P2A N3A 113.6(2)
N2 P2A Cl1A 112.72(19)
N3A P2A Cl1A 109.3(2)
N2 P2A Cl2A 107.30(18)
N3A P2A Cl2A 110.1(2)
Cl1A P2A Cl2A 103.27(11)
P2A N3A Si1A 117.7(3)
P2A N3A Si2A 121.5(3)
Si1A N3A Si2A 120.7(3)
N3A Si1A C8A 106.6(3)
N3A Si1A C9A 112.2(3)
C8A Si1A C9A 112.6(3)
N3A Si1A C7A 110.0(3)
C8A Si1A C7A 110.4(4)
C9A Si1A C7A 105.0(4)
N3A Si2A C12A 107.5(3)
N3A Si2A C10A 107.1(3)
C12A Si2A C10A 114.5(4)
N3A Si2A C11A 113.6(3)
C12A Si2A C11A 106.8(4)
C10A Si2A C11A 107.5(4)
Si1A C7A H7A1 109.5
Si1A C7A H7A2 109.5
H7A1 C7A H7A2 109.5
Si1A C7A H7A3 109.5
H7A1 C7A H7A3 109.5
H7A2 C7A H7A3 109.5
Si1A C8A H8A1 109.5
Si1A C8A H8A2 109.5
H8A1 C8A H8A2 109.5
Si1A C8A H8A3 109.5
H8A1 C8A H8A3 109.5
H8A2 C8A H8A3 109.5
Si1A C9A H9A1 109.5
Si1A C9A H9A2 109.5
H9A1 C9A H9A2 109.5
Si1A C9A H9A3 109.5
H9A1 C9A H9A3 109.5
H9A2 C9A H9A3 109.5
Si2A C10A H10A 109.5
Si2A C10A H10B 109.5
H10A C10A H10B 109.5
Si2A C10A H10C 109.5
H10A C10A H10C 109.5
H10B C10A H10C 109.5
Si2A C11A H11A 109.5
Si2A C11A H11B 109.5
H11A C11A H11B 109.5
Si2A C11A H11C 109.5
H11A C11A H11C 109.5
H11B C11A H11C 109.5
Si2A C12A H12A 109.5
Si2A C12A H12B 109.5
H12A C12A H12B 109.5
Si2A C12A H12C 109.5
H12A C12A H12C 109.5
H12B C12A H12C 109.5
N3B P2B N2 122.8(12)
N3B P2B Cl2B 106.2(15)
N2 P2B Cl2B 99.5(10)
N3B P2B Cl1B 111.8(15)
N2 P2B Cl1B 111.5(11)
Cl2B P2B Cl1B 102.0(9)
P2B N3B Si2B 121.3(14)
P2B N3B Si1B 117.6(14)
Si2B N3B Si1B 120.4(13)
N3B Si1B C8B 110.8(19)
N3B Si1B C9B 109.2(17)
C8B Si1B C9B 115(2)
N3B Si1B C7B 107.6(18)
C8B Si1B C7B 110(2)
C9B Si1B C7B 104.1(18)
N3B Si2B C10B 108.0(16)
N3B Si2B C12B 107.6(19)
C10B Si2B C12B 116(2)
N3B Si2B C11B 113.5(16)
C10B Si2B C11B 107.4(18)
C12B Si2B C11B 104.6(18)
Si1B C7B H7B1 109.5
Si1B C7B H7B2 109.5
H7B1 C7B H7B2 109.5
Si1B C7B H7B3 109.5
H7B1 C7B H7B3 109.5
H7B2 C7B H7B3 109.5
Si1B C8B H8B1 109.5
Si1B C8B H8B2 109.5
H8B1 C8B H8B2 109.5
Si1B C8B H8B3 109.5
H8B1 C8B H8B3 109.5
H8B2 C8B H8B3 109.5
Si1B C9B H9B1 109.5
Si1B C9B H9B2 109.5
H9B1 C9B H9B2 109.5
Si1B C9B H9B3 109.5
H9B1 C9B H9B3 109.5
H9B2 C9B H9B3 109.5
Si2B C10B H10D 109.5
Si2B C10B H10E 109.5
H10D C10B H10E 109.5
Si2B C10B H10F 109.5
H10D C10B H10F 109.5
H10E C10B H10F 109.5
Si2B C11B H11D 109.5
Si2B C11B H11E 109.5
H11D C11B H11E 109.5
Si2B C11B H11F 109.5
H11D C11B H11F 109.5
H11E C11B H11F 109.5
Si2B C12B H12D 109.5
Si2B C12B H12E 109.5
H12D C12B H12E 109.5
Si2B C12B H12F 109.5
H12D C12B H12F 109.5
H12E C12B H12F 109.5
Cl4 Ga1 Cl5 110.57(7)
Cl4 Ga1 Cl6 109.36(6)
Cl5 Ga1 Cl6 110.50(7)
Cl4 Ga1 Cl3 109.96(7)
Cl5 Ga1 Cl3 108.78(6)
Cl6 Ga1 Cl3 107.63(7)

loop_
_geom_bond_atom_site_label_1
_geom_bond_atom_site_label_2
_geom_bond_distance
_geom_bond_site_symmetry_2
P1 N2 1.597(4) .
P1 N1 1.612(4) .
P1 Cl3 3.289(2) .
P1 Cl6 3.921(2) 4_566
N1 C1 1.494(6) .
N1 C4 1.504(6) .
N2 P2A 1.550(4) .
N2 P2B 1.60(2) .
C1 C2 1.507(7) .
C1 C3 1.513(7) .
C1 H1 1.0000 .
C2 H2A 0.9800 .
C2 H2B 0.9800 .
C2 H2C 0.9800 .
C3 H3A 0.9800 .
C3 H3B 0.9800 .
C3 H3C 0.9800 .
C4 C5 1.514(7) .
C4 C6 1.522(7) .
C4 H4 1.0000 .
C5 H5A 0.9800 .
C5 H5B 0.9800 .
C5 H5C 0.9800 .
C6 H6A 0.9800 .
C6 H6B 0.9800 .
C6 H6C 0.9800 .
P2A N3A 1.588(5) .
P2A Cl1A 1.996(2) .
P2A Cl2A 2.010(2) .
N3A Si1A 1.819(4) .
N3A Si2A 1.821(4) .
Si1A C8A 1.837(7) .
Si1A C9A 1.842(6) .
Si1A C7A 1.843(7) .
Si2A C12A 1.841(7) .
Si2A C10A 1.845(7) .
Si2A C11A 1.864(7) .
C7A H7A1 0.9800 .
C7A H7A2 0.9800 .
C7A H7A3 0.9800 .
C8A H8A1 0.9800 .
C8A H8A2 0.9800 .
C8A H8A3 0.9800 .
C9A H9A1 0.9800 .
C9A H9A2 0.9800 .
C9A H9A3 0.9800 .
C10A H10A 0.9800 .
C10A H10B 0.9800 .
C10A H10C 0.9800 .
C11A H11A 0.9800 .
C11A H11B 0.9800 .
C11A H11C 0.9800 .
C12A H12A 0.9800 .
C12A H12B 0.9800 .
C12A H12C 0.9800 .
P2B N3B 1.572(16) .
P2B Cl2B 1.987(15) .
P2B Cl1B 2.003(15) .
N3B Si2B 1.810(16) .
N3B Si1B 1.813(16) .
Si1B C8B 1.817(18) .
Si1B C9B 1.850(18) .
Si1B C7B 1.852(19) .
Si2B C10B 1.828(19) .
Si2B C12B 1.845(18) .
Si2B C11B 1.889(19) .
C7B H7B1 0.9800 .
C7B H7B2 0.9800 .
C7B H7B3 0.9800 .
C8B H8B1 0.9800 .
C8B H8B2 0.9800 .
C8B H8B3 0.9800 .
C9B H9B1 0.9800 .
C9B H9B2 0.9800 .
C9B H9B3 0.9800 .
C10B H10D 0.9800 .
C10B H10E 0.9800 .
C10B H10F 0.9800 .
C11B H11D 0.9800 .
C11B H11E 0.9800 .
C11B H11F 0.9800 .
C12B H12D 0.9800 .
C12B H12E 0.9800 .
C12B H12F 0.9800 .
Ga1 Cl4 2.1527(15) .
Ga1 Cl5 2.1600(16) .
Ga1 Cl6 2.1665(16) .
Ga1 Cl3 2.1736(16) .

loop_
_geom_torsion_atom_site_label_1
_geom_torsion_atom_site_label_2
_geom_torsion_atom_site_label_3
_geom_torsion_atom_site_label_4
_geom_torsion
N2 P1 N1 C1 -174.1(3)
N2 P1 N1 C4 9.4(4)
N1 P1 N2 P2A -161.1(4)
N1 P1 N2 P2B 174.6(8)
C4 N1 C1 C2 114.8(5)
P1 N1 C1 C2 -61.9(5)
C4 N1 C1 C3 -117.6(5)
P1 N1 C1 C3 65.7(6)
C1 N1 C4 C5 -62.6(5)
P1 N1 C4 C5 113.9(4)
C1 N1 C4 C6 64.7(6)
P1 N1 C4 C6 -118.8(4)
P1 N2 P2A N3A -130.5(4)
P2B N2 P2A N3A -35(2)
P1 N2 P2A Cl1A -5.4(4)
P2B N2 P2A Cl1A 90(2)
P1 N2 P2A Cl2A 107.7(4)
P2B N2 P2A Cl2A -157(2)
N2 P2A N3A Si1A 0.5(4)
Cl1A P2A N3A Si1A -126.4(3)
Cl2A P2A N3A Si1A 120.8(3)
N2 P2A N3A Si2A 178.7(3)
Cl1A P2A N3A Si2A 51.8(4)
Cl2A P2A N3A Si2A -61.0(4)
P2A N3A Si1A C8A -73.4(4)
Si2A N3A Si1A C8A 108.4(4)
P2A N3A Si1A C9A 50.4(4)
Si2A N3A Si1A C9A -127.8(4)
P2A N3A Si1A C7A 166.9(4)
Si2A N3A Si1A C7A -11.3(5)
P2A N3A Si2A C12A 134.5(4)
Si1A N3A Si2A C12A -47.3(5)
P2A N3A Si2A C10A -101.9(5)
Si1A N3A Si2A C10A 76.2(4)
P2A N3A Si2A C11A 16.6(5)
Si1A N3A Si2A C11A -165.2(4)
P2A N2 P2B N3B 129(3)
P1 N2 P2B N3B -129.3(17)
P2A N2 P2B Cl2B 12.9(16)
P1 N2 P2B Cl2B 114.5(8)
P2A N2 P2B Cl1B -94(2)
P1 N2 P2B Cl1B 7.5(13)
N2 P2B N3B Si2B -177.8(16)
Cl2B P2B N3B Si2B -65(3)
Cl1B P2B N3B Si2B 46(3)
N2 P2B N3B Si1B 11(3)
Cl2B P2B N3B Si1B 124(2)
Cl1B P2B N3B Si1B -125(2)
P2B N3B Si1B C8B -57(3)
Si2B N3B Si1B C8B 132(3)
P2B N3B Si1B C9B 71(3)
Si2B N3B Si1B C9B -100(3)
P2B N3B Si1B C7B -177(3)
Si2B N3B Si1B C7B 12(3)
P2B N3B Si2B C10B -117(3)
Si1B N3B Si2B C10B 54(3)
P2B N3B Si2B C12B 118(3)
Si1B N3B Si2B C12B -72(3)
P2B N3B Si2B C11B 2(3)
Si1B N3B Si2B C11B 173(3)
